data_7108658
loop_
_publ_author_name
'Tuan-Jie Li'
'Hong-Mei Yin'
'Chang-Sheng Yao'
'Xiang-Shan Wang'
'Bo Jiang'
'Shujiang Tu'
'Guigen Li'

_publ_section_title
;
 A one-pot multicomponent strategy for stereospecific construction of
 tricyclic pyrrolo[1,2-a]quinolines
;
_journal_name_full Chem.Commun.
_journal_page_first 11966
_journal_paper_doi 10.1039/c2cc37066b
_journal_volume 48
_journal_year 2012
_chemical_formula_sum 'C82 H70 Cl4 N8 O5'
_chemical_formula_weight 1389.26
_chemical_name_systematic
;
?
;
_space_group_IT_number 2
_symmetry_space_group_name_Hall '-P 1'
_symmetry_space_group_name_H-M 'P -1'
_atom_sites_solution_hydrogens geom
_atom_sites_solution_primary direct
_atom_sites_solution_secondary difmap
_audit_creation_method SHELXL-97
_cell_angle_alpha 94.892(3)
_cell_angle_beta 90.356(4)
_cell_angle_gamma 94.067(4)
_cell_formula_units_Z 2
_cell_length_a 10.186(3)
_cell_length_b 11.139(3)
_cell_length_c 31.748(8)
_cell_measurement_temperature 296(2)
_cell_volume 3579.8(17)
_computing_structure_refinement 'SHELXL-97 (Sheldrick, 1997)'
_computing_structure_solution 'SHELXS-97 (Sheldrick, 1990)'
_diffrn_ambient_temperature 296(2)
_diffrn_measured_fraction_theta_full 0.983
_diffrn_measured_fraction_theta_max 0.983
_diffrn_radiation_monochromator graphite
_diffrn_radiation_source 'fine-focus sealed tube'
_diffrn_radiation_type MoK\a
_diffrn_radiation_wavelength 0.71073
_diffrn_reflns_av_R_equivalents 0.0369
_diffrn_reflns_av_sigmaI/netI 0.0605
_diffrn_reflns_limit_h_max 12
_diffrn_reflns_limit_h_min -11
_diffrn_reflns_limit_k_max 13
_diffrn_reflns_limit_k_min -13
_diffrn_reflns_limit_l_max 37
_diffrn_reflns_limit_l_min -35
_diffrn_reflns_number 25085
_diffrn_reflns_theta_full 25.00
_diffrn_reflns_theta_max 25.00
_diffrn_reflns_theta_min 0.64
_exptl_absorpt_coefficient_mu 0.224
_exptl_absorpt_correction_T_max 0.9607
_exptl_absorpt_correction_T_min 0.9481
_exptl_crystal_density_diffrn 1.289
_exptl_crystal_density_method 'not measured'
_exptl_crystal_description block
_exptl_crystal_F_000 1452
_exptl_crystal_size_max 0.24
_exptl_crystal_size_mid 0.21
_exptl_crystal_size_min 0.18
_refine_diff_density_max 1.021
_refine_diff_density_min -0.641
_refine_diff_density_rms 0.176
_refine_ls_extinction_coef 0.040(3)
_refine_ls_extinction_expression Fc^*^=kFc[1+0.001xFc^2^\l^3^/sin(2\q)]^-1/4^
_refine_ls_extinction_method SHELXL
_refine_ls_goodness_of_fit_ref 1.048
_refine_ls_hydrogen_treatment constr
_refine_ls_matrix_type full
_refine_ls_number_parameters 900
_refine_ls_number_reflns 12387
_refine_ls_number_restraints 16
_refine_ls_restrained_S_all 1.051
_refine_ls_R_factor_all 0.1224
_refine_ls_R_factor_gt 0.0882
_refine_ls_shift/su_max 0.029
_refine_ls_shift/su_mean 0.002
_refine_ls_structure_factor_coef Fsqd
_refine_ls_weighting_details 'calc w=1/[\s^2^(Fo^2^)+(0.1866P)^2^+0.0000P] where P=(Fo^2^+2Fc^2^)/3'
_refine_ls_weighting_scheme calc
_refine_ls_wR_factor_gt 0.2415
_refine_ls_wR_factor_ref 0.2730
_reflns_number_gt 8357
_reflns_number_total 12387
_reflns_threshold_expression >2sigma(I)
_cod_data_source_file c2cc37066b.txt
_cod_data_source_block 1
_cod_original_cell_volume 3579.7(16)
_cod_database_code 7108658

loop_
_symmetry_equiv_pos_as_xyz
'x, y, z'
'-x, -y, -z'

loop_
_atom_site_label
_atom_site_type_symbol
_atom_site_fract_x
_atom_site_fract_y
_atom_site_fract_z
_atom_site_U_iso_or_equiv
_atom_site_adp_type
_atom_site_occupancy
_atom_site_symmetry_multiplicity
_atom_site_calc_flag
_atom_site_refinement_flags
_atom_site_disorder_assembly
_atom_site_disorder_group
C1 C 1.0349(3) 0.6226(3) 0.19992(11) 0.0379(8) Uani 1 1 d . . .
C2 C 0.9970(4) 0.5131(4) 0.22242(12) 0.0513(10) Uani 1 1 d . . .
H2A H 1.0596 0.4527 0.2160 0.062 Uiso 1 1 calc R . .
H2B H 0.9108 0.4792 0.2125 0.062 Uiso 1 1 calc R . .
C3 C 0.9938(4) 0.5434(4) 0.26958(13) 0.0606(11) Uani 1 1 d . . .
H3A H 0.9240 0.5961 0.2766 0.073 Uiso 1 1 calc R . .
H3B H 0.9770 0.4701 0.2838 0.073 Uiso 1 1 calc R . .
C4 C 1.1248(4) 0.6052(4) 0.28387(13) 0.0569(11) Uani 1 1 d . . .
H4A H 1.1236 0.6260 0.3142 0.068 Uiso 1 1 calc R . .
H4B H 1.1934 0.5503 0.2780 0.068 Uiso 1 1 calc R . .
C5 C 1.1549(4) 0.7176(4) 0.26180(12) 0.0461(9) Uani 1 1 d . . .
C6 C 1.0945(3) 0.7246(3) 0.22100(11) 0.0381(8) Uani 1 1 d . . .
C7 C 1.1054(3) 0.8435(3) 0.20023(11) 0.0367(8) Uani 1 1 d . . .
H7 H 1.1928 0.8530 0.1877 0.044 Uiso 1 1 calc R . .
C8 C 1.0023(3) 0.8341(3) 0.16490(10) 0.0361(8) Uani 1 1 d . . .
H8A H 0.9150 0.8272 0.1769 0.043 Uiso 1 1 calc R . .
H8B H 1.0099 0.9068 0.1501 0.043 Uiso 1 1 calc R . .
C9 C 1.0204(3) 0.7247(3) 0.13394(11) 0.0348(8) Uani 1 1 d . . .
C10 C 0.9064(3) 0.6978(3) 0.10088(10) 0.0347(8) Uani 1 1 d . . .
H10 H 0.8239 0.7179 0.1146 0.042 Uiso 1 1 calc R . .
C11 C 0.9032(3) 0.5601(3) 0.09151(11) 0.0363(8) Uani 1 1 d . . .
H11 H 0.9796 0.5415 0.0741 0.044 Uiso 1 1 calc R . .
C12 C 0.9247(3) 0.5152(3) 0.13490(11) 0.0373(8) Uani 1 1 d . . .
H12 H 0.8398 0.5075 0.1492 0.045 Uiso 1 1 calc R . .
C13 C 1.0871(4) 0.9528(3) 0.23061(11) 0.0407(8) Uani 1 1 d . . .
C14 C 1.1709(4) 1.0553(3) 0.22856(13) 0.0522(10) Uani 1 1 d . . .
H14 H 1.2360 1.0572 0.2082 0.063 Uiso 1 1 calc R . .
C15 C 1.1576(5) 1.1565(4) 0.25732(15) 0.0638(12) Uani 1 1 d . . .
H15 H 1.2131 1.2260 0.2559 0.077 Uiso 1 1 calc R . .
C16 C 1.0635(5) 1.1521(4) 0.28706(14) 0.0629(12) Uani 1 1 d . . .
C17 C 0.9742(5) 1.0543(4) 0.28811(14) 0.0644(12) Uani 1 1 d . . .
H17 H 0.9065 1.0549 0.3076 0.077 Uiso 1 1 calc R . .
C18 C 0.9868(4) 0.9550(4) 0.25970(13) 0.0541(10) Uani 1 1 d . . .
H18 H 0.9265 0.8884 0.2601 0.065 Uiso 1 1 calc R . .
C19 C 0.9190(4) 0.7623(3) 0.06058(11) 0.0431(9) Uani 1 1 d . . .
C20 C 0.8484(4) 0.8757(3) 0.05789(12) 0.0461(9) Uani 1 1 d . . .
C21 C 0.8604(6) 0.9366(5) 0.02169(17) 0.0855(16) Uani 1 1 d . . .
H21 H 0.9090 0.9074 -0.0012 0.103 Uiso 1 1 calc R . .
C22 C 0.7973(8) 1.0422(6) 0.0208(2) 0.116(2) Uani 1 1 d . . .
H22 H 0.8051 1.0871 -0.0026 0.139 Uiso 1 1 calc R . .
C23 C 0.7237(6) 1.0802(6) 0.0544(3) 0.104(2) Uani 1 1 d . . .
H23 H 0.6813 1.1514 0.0544 0.125 Uiso 1 1 calc R . .
C24 C 0.7137(5) 1.0126(4) 0.0874(2) 0.0838(17) Uani 1 1 d . . .
H24 H 0.6604 1.0376 0.1096 0.101 Uiso 1 1 calc R . .
C25 C 0.7819(3) 0.4990(3) 0.06928(11) 0.0382(8) Uani 1 1 d . . .
C26 C 0.7893(4) 0.4398(4) 0.02964(12) 0.0501(10) Uani 1 1 d . . .
H26 H 0.8695 0.4421 0.0158 0.060 Uiso 1 1 calc R . .
C27 C 0.6813(4) 0.3773(4) 0.00992(13) 0.0613(11) Uani 1 1 d . . .
H27 H 0.6889 0.3372 -0.0168 0.074 Uiso 1 1 calc R . .
C28 C 0.5629(4) 0.3749(4) 0.02996(13) 0.0515(10) Uani 1 1 d . . .
C29 C 0.5499(4) 0.4337(4) 0.06954(13) 0.0552(10) Uani 1 1 d . . .
H29 H 0.4691 0.4316 0.0831 0.066 Uiso 1 1 calc R . .
C30 C 0.6597(4) 0.4960(4) 0.08868(13) 0.0500(10) Uani 1 1 d . . .
H30 H 0.6518 0.5369 0.1152 0.060 Uiso 1 1 calc R . .
C31 C 0.9818(4) 0.3919(3) 0.13016(12) 0.0440(9) Uani 1 1 d . . .
C32 C 0.9154(5) 0.2948(4) 0.14515(16) 0.0650(12) Uani 1 1 d . . .
H32 H 0.8381 0.3039 0.1602 0.078 Uiso 1 1 calc R . .
C33 C 0.9639(6) 0.1828(4) 0.1378(2) 0.0865(17) Uani 1 1 d . . .
H33 H 0.9189 0.1156 0.1478 0.104 Uiso 1 1 calc R . .
C34 C 1.0742(6) 0.1702(4) 0.1167(2) 0.0851(17) Uani 1 1 d . . .
H34 H 1.1081 0.0951 0.1116 0.102 Uiso 1 1 calc R . .
C35 C 1.1371(5) 0.2721(5) 0.10242(19) 0.0786(15) Uani 1 1 d . . .
H35 H 1.2141 0.2638 0.0872 0.094 Uiso 1 1 calc R . .
C36 C 1.1582(3) 0.7435(3) 0.11483(11) 0.0392(8) Uani 1 1 d . . .
C37 C 1.2556(4) 0.6674(4) 0.12012(13) 0.0532(10) Uani 1 1 d . . .
H37 H 1.2372 0.5935 0.1312 0.064 Uiso 1 1 calc R . .
C38 C 1.3819(4) 0.7033(5) 0.10862(17) 0.0743(15) Uani 1 1 d . . .
H38 H 1.4507 0.6547 0.1127 0.089 Uiso 1 1 calc R . .
C39 C 1.4050(5) 0.8105(5) 0.09128(15) 0.0729(15) Uani 1 1 d . . .
H39 H 1.4892 0.8364 0.0832 0.087 Uiso 1 1 calc R . .
C40 C 1.3021(5) 0.8780(5) 0.08620(14) 0.0676(13) Uani 1 1 d . . .
H40 H 1.3180 0.9501 0.0738 0.081 Uiso 1 1 calc R . .
C41 C 0.5495(3) 0.8380(3) 0.27137(10) 0.0328(7) Uani 1 1 d . . .
C42 C 0.5211(4) 0.9472(3) 0.24916(11) 0.0413(8) Uani 1 1 d . . .
H42A H 0.5899 1.0106 0.2561 0.050 Uiso 1 1 calc R . .
H42B H 0.4384 0.9765 0.2592 0.050 Uiso 1 1 calc R . .
C43 C 0.5130(4) 0.9192(4) 0.20144(12) 0.0511(10) Uani 1 1 d . . .
H43A H 0.4358 0.8655 0.1938 0.061 Uiso 1 1 calc R . .
H43B H 0.5062 0.9931 0.1877 0.061 Uiso 1 1 calc R . .
C44 C 0.6363(4) 0.8597(4) 0.18738(12) 0.0490(10) Uani 1 1 d . . .
H44A H 0.6329 0.8412 0.1570 0.059 Uiso 1 1 calc R . .
H44B H 0.7126 0.9154 0.1942 0.059 Uiso 1 1 calc R . .
C45 C 0.6508(3) 0.7454(3) 0.20850(11) 0.0399(8) Uani 1 1 d . . .
C46 C 0.5931(3) 0.7363(3) 0.24966(11) 0.0351(8) Uani 1 1 d . . .
C47 C 0.5933(3) 0.6175(3) 0.26948(10) 0.0354(8) Uani 1 1 d . . .
H47 H 0.6832 0.6073 0.2791 0.043 Uiso 1 1 calc R . .
C48 C 0.5039(3) 0.6248(3) 0.30823(10) 0.0341(7) Uani 1 1 d . . .
H48A H 0.4132 0.6282 0.2992 0.041 Uiso 1 1 calc R . .
H48B H 0.5098 0.5532 0.3233 0.041 Uiso 1 1 calc R . .
C49 C 0.5457(3) 0.7368(3) 0.33735(10) 0.0317(7) Uani 1 1 d . . .
C50 C 0.4493(3) 0.7606(3) 0.37453(10) 0.0356(8) Uani 1 1 d . . .
H50 H 0.3593 0.7375 0.3643 0.043 Uiso 1 1 calc R . .
C51 C 0.4654(3) 0.8983(3) 0.38291(10) 0.0345(8) Uani 1 1 d . . .
H51 H 0.5547 0.9197 0.3941 0.041 Uiso 1 1 calc R . .
C52 C 0.4599(3) 0.9381(3) 0.33777(10) 0.0341(7) Uani 1 1 d . . .
H52 H 0.3681 0.9309 0.3279 0.041 Uiso 1 1 calc R . .
C53 C 0.5490(3) 0.5095(3) 0.23897(10) 0.0359(8) Uani 1 1 d . . .
C54 C 0.4390(4) 0.5092(3) 0.21311(12) 0.0460(9) Uani 1 1 d . . .
H54 H 0.3894 0.5763 0.2149 0.055 Uiso 1 1 calc R . .
C55 C 0.4014(4) 0.4128(3) 0.18504(13) 0.0516(10) Uani 1 1 d . . .
H55 H 0.3273 0.4148 0.1679 0.062 Uiso 1 1 calc R . .
C56 C 0.4741(4) 0.3124(3) 0.18222(12) 0.0469(9) Uani 1 1 d . . .
C57 C 0.5805(4) 0.3078(3) 0.20844(14) 0.0543(10) Uani 1 1 d . . .
H57 H 0.6278 0.2392 0.2074 0.065 Uiso 1 1 calc R . .
C58 C 0.6167(4) 0.4069(3) 0.23664(13) 0.0492(9) Uani 1 1 d . . .
H58 H 0.6890 0.4038 0.2545 0.059 Uiso 1 1 calc R . .
C59 C 0.6864(3) 0.7305(3) 0.35285(10) 0.0353(8) Uani 1 1 d . . .
C60 C 0.7847(4) 0.8208(4) 0.34881(13) 0.0483(9) Uani 1 1 d . . .
H60 H 0.7669 0.8911 0.3366 0.058 Uiso 1 1 calc R . .
C61 C 0.9097(4) 0.8046(4) 0.36320(15) 0.0623(12) Uani 1 1 d . . .
H61 H 0.9776 0.8639 0.3608 0.075 Uiso 1 1 calc R . .
C62 C 0.9329(4) 0.7011(4) 0.38097(14) 0.0598(11) Uani 1 1 d . . .
H62 H 1.0164 0.6886 0.3910 0.072 Uiso 1 1 calc R . .
C63 C 0.8310(4) 0.6165(4) 0.38371(15) 0.0636(12) Uani 1 1 d . . .
H63 H 0.8473 0.5460 0.3960 0.076 Uiso 1 1 calc R . .
C64 C 0.4741(4) 0.6955(3) 0.41329(11) 0.0403(8) Uani 1 1 d . . .
C65 C 0.3975(4) 0.5776(3) 0.41741(11) 0.0463(9) Uani 1 1 d . . .
C66 C 0.4473(6) 0.4942(4) 0.44213(17) 0.0759(14) Uani 1 1 d . . .
H66 H 0.5302 0.5084 0.4548 0.091 Uiso 1 1 calc R . .
C67 C 0.3707(7) 0.3898(5) 0.4475(2) 0.101(2) Uani 1 1 d . . .
H67 H 0.4019 0.3317 0.4636 0.122 Uiso 1 1 calc R . .
C68 C 0.2475(7) 0.3719(5) 0.4289(2) 0.098(2) Uani 1 1 d . . .
H68 H 0.1939 0.3025 0.4324 0.118 Uiso 1 1 calc R . .
C69 C 0.2062(6) 0.4594(4) 0.40498(16) 0.0792(15) Uani 1 1 d . . .
H69 H 0.1229 0.4478 0.3925 0.095 Uiso 1 1 calc R . .
C70 C 0.3718(3) 0.9554(3) 0.41307(10) 0.0371(8) Uani 1 1 d . . .
C71 C 0.2374(4) 0.9474(4) 0.40621(14) 0.0635(13) Uani 1 1 d . . .
H71 H 0.2024 0.9027 0.3821 0.076 Uiso 1 1 calc R . .
C72 C 0.1533(5) 1.0045(5) 0.43443(16) 0.0764(15) Uani 1 1 d . . .
H72 H 0.0630 0.9977 0.4292 0.092 Uiso 1 1 calc R . .
C73 C 0.2033(5) 1.0705(4) 0.46986(13) 0.0553(11) Uani 1 1 d . . .
C74 C 0.3370(4) 1.0789(3) 0.47752(12) 0.0524(10) Uani 1 1 d . . .
H74 H 0.3718 1.1229 0.5017 0.063 Uiso 1 1 calc R . .
C75 C 0.4184(4) 1.0224(3) 0.44941(11) 0.0465(9) Uani 1 1 d . . .
H75 H 0.5085 1.0293 0.4549 0.056 Uiso 1 1 calc R . .
C76 C 0.5130(4) 1.0684(3) 0.33746(10) 0.0370(8) Uani 1 1 d . . .
C77 C 0.4259(4) 1.1568(4) 0.33564(14) 0.0562(11) Uani 1 1 d . . .
H77 H 0.3361 1.1366 0.3320 0.067 Uiso 1 1 calc R . .
C78 C 0.4750(6) 1.2770(4) 0.33943(17) 0.0728(14) Uani 1 1 d . . .
H78 H 0.4180 1.3386 0.3392 0.087 Uiso 1 1 calc R . .
C79 C 0.6063(5) 1.3035(4) 0.34344(16) 0.0694(13) Uani 1 1 d . . .
H79 H 0.6417 1.3832 0.3456 0.083 Uiso 1 1 calc R . .
C80 C 0.6844(5) 1.2109(4) 0.34418(17) 0.0717(13) Uani 1 1 d . . .
H80 H 0.7746 1.2298 0.3467 0.086 Uiso 1 1 calc R . .
C86 C 0.8506(18) 0.3587(15) 0.4716(4) 0.121(3) Uani 0.406(8) 1 d PDU A 1
H86A H 0.8075 0.4338 0.4746 0.145 Uiso 0.406(8) 1 calc PR A 1
H86B H 0.9231 0.3635 0.4917 0.145 Uiso 0.406(8) 1 calc PR A 1
C87 C 0.7454(19) 0.243(2) 0.4789(8) 0.161(6) Uani 0.406(8) 1 d PD A 1
H87A H 0.7107 0.2522 0.5069 0.242 Uiso 0.406(8) 1 calc PR A 1
H87B H 0.7896 0.1694 0.4754 0.242 Uiso 0.406(8) 1 calc PR A 1
H87C H 0.6746 0.2395 0.4586 0.242 Uiso 0.406(8) 1 calc PR A 1
C86' C 0.8206(13) 0.2758(11) 0.4564(4) 0.121(3) Uani 0.594(8) 1 d PDU A 2
H86C H 0.7335 0.3056 0.4583 0.145 Uiso 0.594(8) 1 calc PR A 2
H86D H 0.8607 0.2818 0.4844 0.145 Uiso 0.594(8) 1 calc PR A 2
C87' C 0.8156(14) 0.1383(12) 0.4344(5) 0.161(6) Uani 0.594(8) 1 d PD A 2
H87D H 0.7632 0.0860 0.4512 0.242 Uiso 0.594(8) 1 calc PR A 2
H87E H 0.9032 0.1121 0.4324 0.242 Uiso 0.594(8) 1 calc PR A 2
H87F H 0.7773 0.1357 0.4066 0.242 Uiso 0.594(8) 1 calc PR A 2
Cl1 Cl 0.43304(13) 0.19159(9) 0.14487(4) 0.0724(4) Uani 1 1 d . . .
Cl2 Cl 0.42508(13) 0.29427(13) 0.00614(4) 0.0843(5) Uani 1 1 d . . .
Cl3 Cl 0.10257(15) 1.14497(13) 0.50533(5) 0.0917(5) Uani 1 1 d . . .
Cl4 Cl 1.05668(18) 1.27244(12) 0.32617(5) 0.1033(6) Uani 1 1 d . . .
N1 N 0.5320(3) 0.8459(2) 0.31386(8) 0.0312(6) Uani 1 1 d . . .
N2 N 0.2800(4) 0.5613(3) 0.39866(11) 0.0575(9) Uani 1 1 d . . .
N3 N 0.7092(3) 0.6284(3) 0.36981(11) 0.0522(8) Uani 1 1 d . . .
N4 N 0.6419(3) 1.0929(3) 0.34155(12) 0.0549(9) Uani 1 1 d . . .
N5 N 1.0083(3) 0.6145(2) 0.15742(9) 0.0351(6) Uani 1 1 d . . .
N6 N 1.1791(3) 0.8484(3) 0.09778(11) 0.0532(8) Uani 1 1 d . . .
N7 N 0.7757(3) 0.9115(3) 0.09033(12) 0.0586(9) Uani 1 1 d . . .
N8 N 1.0930(4) 0.3837(3) 0.10934(13) 0.0619(10) Uani 1 1 d . . .
O1 O 0.7116(3) 0.6635(2) 0.19100(8) 0.0542(7) Uani 1 1 d . . .
O2 O 0.5461(3) 0.7392(3) 0.44170(8) 0.0598(8) Uani 1 1 d . . .
O3 O 1.2310(3) 0.7991(3) 0.27856(10) 0.0632(8) Uani 1 1 d . . .
O4 O 0.9808(3) 0.7223(3) 0.03097(9) 0.0686(9) Uani 1 1 d . . .
O5 O 0.8970(6) 0.3357(6) 0.42895(19) 0.150(2) Uani 1 1 d D . .

loop_
_atom_site_aniso_label
_atom_site_aniso_U_11
_atom_site_aniso_U_22
_atom_site_aniso_U_33
_atom_site_aniso_U_23
_atom_site_aniso_U_13
_atom_site_aniso_U_12
C1 0.0323(18) 0.0396(19) 0.042(2) 0.0032(15) -0.0054(15) 0.0051(14)
C2 0.055(2) 0.047(2) 0.051(2) 0.0124(18) -0.0092(19) -0.0075(18)
C3 0.058(3) 0.073(3) 0.051(2) 0.018(2) -0.008(2) -0.008(2)
C4 0.058(3) 0.066(3) 0.048(2) 0.009(2) -0.0136(19) 0.003(2)
C5 0.038(2) 0.053(2) 0.047(2) -0.0011(18) -0.0038(17) 0.0043(17)
C6 0.0319(18) 0.0399(19) 0.042(2) -0.0008(15) -0.0039(15) 0.0020(14)
C7 0.0319(18) 0.0375(18) 0.0388(19) -0.0040(15) -0.0009(14) -0.0014(14)
C8 0.0388(19) 0.0308(17) 0.0377(19) -0.0021(14) 0.0004(15) 0.0023(14)
C9 0.0329(18) 0.0301(17) 0.0416(19) 0.0026(14) 0.0010(15) 0.0035(13)
C10 0.0328(18) 0.0330(17) 0.0372(18) -0.0037(14) -0.0015(14) 0.0046(14)
C11 0.0355(19) 0.0332(18) 0.0399(19) -0.0017(14) 0.0003(15) 0.0071(14)
C12 0.0341(18) 0.0323(17) 0.044(2) -0.0007(14) -0.0085(15) 0.0006(14)
C13 0.041(2) 0.0353(19) 0.043(2) -0.0026(15) -0.0043(16) -0.0041(15)
C14 0.053(2) 0.041(2) 0.060(3) 0.0016(18) -0.0017(19) -0.0036(18)
C15 0.074(3) 0.038(2) 0.074(3) -0.007(2) -0.009(3) -0.010(2)
C16 0.089(3) 0.041(2) 0.056(3) -0.0107(19) -0.011(2) 0.007(2)
C17 0.080(3) 0.051(3) 0.060(3) -0.008(2) 0.015(2) 0.003(2)
C18 0.058(3) 0.041(2) 0.061(3) -0.0052(18) 0.014(2) -0.0044(18)
C19 0.044(2) 0.045(2) 0.039(2) 0.0025(16) -0.0012(17) -0.0016(16)
C20 0.041(2) 0.050(2) 0.049(2) 0.0183(18) -0.0094(18) -0.0070(17)
C21 0.106(4) 0.085(4) 0.071(3) 0.035(3) 0.001(3) 0.003(3)
C22 0.150(6) 0.096(5) 0.114(5) 0.073(4) -0.018(5) 0.023(4)
C23 0.098(5) 0.083(4) 0.144(6) 0.060(4) 0.002(4) 0.033(3)
C24 0.075(3) 0.055(3) 0.129(5) 0.033(3) 0.018(3) 0.024(2)
C25 0.039(2) 0.0329(18) 0.042(2) -0.0026(15) -0.0059(15) 0.0057(14)
C26 0.053(2) 0.054(2) 0.041(2) -0.0083(17) 0.0046(18) -0.0041(18)
C27 0.067(3) 0.067(3) 0.045(2) -0.013(2) -0.010(2) -0.008(2)
C28 0.054(2) 0.045(2) 0.052(2) -0.0045(18) -0.0149(19) -0.0067(18)
C29 0.040(2) 0.064(3) 0.060(3) -0.006(2) -0.0038(19) 0.0017(19)
C30 0.041(2) 0.054(2) 0.052(2) -0.0166(18) -0.0034(18) 0.0080(18)
C31 0.047(2) 0.0326(19) 0.051(2) -0.0003(16) -0.0106(18) 0.0019(16)
C32 0.066(3) 0.036(2) 0.094(3) 0.007(2) 0.008(3) 0.0033(19)
C33 0.088(4) 0.037(3) 0.135(5) 0.013(3) -0.012(4) 0.002(2)
C34 0.081(4) 0.040(3) 0.134(5) -0.007(3) -0.020(4) 0.016(2)
C35 0.058(3) 0.068(3) 0.111(4) -0.001(3) 0.002(3) 0.025(2)
C36 0.0344(19) 0.044(2) 0.0372(19) -0.0076(15) 0.0012(15) -0.0009(15)
C37 0.040(2) 0.053(2) 0.065(3) -0.0121(19) -0.0002(19) 0.0075(18)
C38 0.037(2) 0.090(4) 0.090(4) -0.033(3) 0.004(2) 0.011(2)
C39 0.049(3) 0.095(4) 0.064(3) -0.031(3) 0.018(2) -0.021(3)
C40 0.062(3) 0.081(3) 0.055(3) -0.001(2) 0.016(2) -0.018(3)
C41 0.0298(17) 0.0368(18) 0.0315(18) 0.0031(14) -0.0005(13) 0.0003(14)
C42 0.047(2) 0.041(2) 0.0373(19) 0.0060(15) 0.0038(16) 0.0106(16)
C43 0.058(2) 0.060(2) 0.039(2) 0.0148(18) 0.0035(18) 0.020(2)
C44 0.057(2) 0.056(2) 0.037(2) 0.0109(17) 0.0101(17) 0.0098(19)
C45 0.0341(19) 0.046(2) 0.0385(19) -0.0009(16) 0.0014(15) 0.0027(16)
C46 0.0316(18) 0.0351(18) 0.0383(19) 0.0022(14) 0.0017(14) 0.0017(14)
C47 0.0347(18) 0.0347(18) 0.0366(19) 0.0011(14) -0.0019(14) 0.0032(14)
C48 0.0374(19) 0.0279(16) 0.0361(18) 0.0005(13) -0.0049(14) 0.0000(13)
C49 0.0354(18) 0.0307(16) 0.0289(17) 0.0029(13) -0.0016(14) 0.0011(13)
C50 0.0386(19) 0.0360(18) 0.0308(17) 0.0010(14) -0.0017(14) -0.0045(14)
C51 0.0365(18) 0.0342(18) 0.0314(17) -0.0004(14) -0.0029(14) -0.0037(14)
C52 0.0339(18) 0.0308(17) 0.0358(18) -0.0054(14) -0.0010(14) -0.0007(14)
C53 0.0389(19) 0.0337(18) 0.0354(18) 0.0002(14) 0.0045(15) 0.0064(14)
C54 0.047(2) 0.0373(19) 0.053(2) -0.0071(16) -0.0067(18) 0.0125(16)
C55 0.055(2) 0.047(2) 0.052(2) -0.0036(18) -0.0158(19) 0.0074(18)
C56 0.063(3) 0.0322(19) 0.045(2) -0.0013(16) -0.0024(18) 0.0028(17)
C57 0.060(3) 0.036(2) 0.067(3) -0.0054(18) -0.004(2) 0.0147(18)
C58 0.053(2) 0.041(2) 0.053(2) 0.0004(17) -0.0084(18) 0.0107(17)
C59 0.0366(19) 0.0357(18) 0.0327(18) -0.0016(14) -0.0067(14) 0.0018(14)
C60 0.042(2) 0.045(2) 0.057(2) 0.0062(18) -0.0103(18) -0.0044(17)
C61 0.038(2) 0.069(3) 0.079(3) 0.009(2) -0.017(2) -0.007(2)
C62 0.040(2) 0.074(3) 0.066(3) 0.005(2) -0.019(2) 0.011(2)
C63 0.061(3) 0.059(3) 0.073(3) 0.016(2) -0.024(2) 0.011(2)
C64 0.047(2) 0.0404(19) 0.0325(19) -0.0001(15) 0.0006(16) -0.0021(16)
C65 0.064(3) 0.038(2) 0.037(2) 0.0018(15) 0.0034(18) -0.0021(17)
C66 0.097(4) 0.055(3) 0.078(3) 0.026(2) -0.013(3) -0.001(3)
C67 0.132(6) 0.061(3) 0.116(5) 0.046(3) -0.005(4) -0.006(4)
C68 0.124(5) 0.053(3) 0.115(5) 0.020(3) 0.011(4) -0.030(3)
C69 0.096(4) 0.061(3) 0.076(3) 0.009(3) -0.004(3) -0.034(3)
C70 0.043(2) 0.0337(18) 0.0331(18) -0.0017(14) 0.0017(15) -0.0034(15)
C71 0.038(2) 0.089(3) 0.055(3) -0.029(2) 0.0065(19) -0.011(2)
C72 0.044(3) 0.107(4) 0.071(3) -0.025(3) 0.017(2) -0.007(3)
C73 0.069(3) 0.049(2) 0.046(2) -0.0025(18) 0.019(2) 0.000(2)
C74 0.073(3) 0.046(2) 0.036(2) -0.0099(16) -0.0046(19) 0.002(2)
C75 0.052(2) 0.044(2) 0.042(2) -0.0090(16) -0.0097(17) 0.0065(17)
C76 0.049(2) 0.0316(18) 0.0307(17) 0.0014(14) 0.0029(15) 0.0040(15)
C77 0.057(3) 0.041(2) 0.072(3) 0.0033(19) 0.002(2) 0.0125(18)
C78 0.089(4) 0.037(2) 0.094(4) 0.009(2) 0.010(3) 0.014(2)
C79 0.088(4) 0.033(2) 0.085(3) 0.002(2) 0.007(3) -0.008(2)
C80 0.064(3) 0.047(3) 0.100(4) 0.000(2) -0.005(3) -0.015(2)
C86 0.121(3) 0.121(4) 0.121(3) 0.0112(8) 0.0007(7) 0.0093(8)
C87 0.110(9) 0.206(15) 0.183(13) 0.113(12) 0.014(8) -0.007(8)
C86' 0.121(3) 0.121(4) 0.121(3) 0.0112(8) 0.0007(7) 0.0093(8)
C87' 0.110(9) 0.206(15) 0.183(13) 0.113(12) 0.014(8) -0.007(8)
Cl1 0.1025(10) 0.0407(6) 0.0708(8) -0.0173(5) -0.0252(7) 0.0115(6)
Cl2 0.0686(8) 0.0950(10) 0.0800(9) -0.0197(7) -0.0214(7) -0.0226(7)
Cl3 0.0988(10) 0.0912(10) 0.0815(9) -0.0217(7) 0.0410(8) 0.0132(8)
Cl4 0.1444(15) 0.0611(8) 0.0973(11) -0.0399(7) -0.0085(10) 0.0142(8)
N1 0.0356(15) 0.0264(13) 0.0313(15) 0.0025(11) -0.0009(11) 0.0013(11)
N2 0.067(2) 0.048(2) 0.054(2) 0.0050(16) -0.0097(18) -0.0184(17)
N3 0.051(2) 0.0483(19) 0.059(2) 0.0169(16) -0.0149(16) 0.0019(15)
N4 0.0445(19) 0.0365(17) 0.081(2) -0.0029(16) -0.0030(17) -0.0037(14)
N5 0.0368(16) 0.0309(14) 0.0371(16) 0.0016(12) -0.0037(12) 0.0015(12)
N6 0.053(2) 0.054(2) 0.052(2) 0.0081(16) 0.0105(16) -0.0076(16)
N7 0.056(2) 0.0469(19) 0.077(3) 0.0208(18) 0.0125(19) 0.0131(16)
N8 0.053(2) 0.0443(19) 0.089(3) -0.0005(18) -0.0045(19) 0.0128(16)
O1 0.0582(17) 0.0525(16) 0.0516(16) -0.0023(13) 0.0188(13) 0.0083(13)
O2 0.082(2) 0.0553(17) 0.0389(15) 0.0019(13) -0.0233(14) -0.0137(15)
O3 0.0571(18) 0.0634(19) 0.0657(19) -0.0042(15) -0.0260(15) -0.0051(15)
O4 0.093(2) 0.070(2) 0.0449(17) 0.0033(14) 0.0220(16) 0.0134(17)
O5 0.139(5) 0.163(5) 0.143(5) 0.022(4) -0.024(4) -0.027(4)

loop_
_atom_type_symbol
_atom_type_description
_atom_type_scat_dispersion_real
_atom_type_scat_dispersion_imag
_atom_type_scat_source
C C 0.0033 0.0016 'International Tables Vol C Tables 4.2.6.8 and 6.1.1.4'
H H 0.0000 0.0000 'International Tables Vol C Tables 4.2.6.8 and 6.1.1.4'
N N 0.0061 0.0033 'International Tables Vol C Tables 4.2.6.8 and 6.1.1.4'
O O 0.0106 0.0060 'International Tables Vol C Tables 4.2.6.8 and 6.1.1.4'
Cl Cl 0.1484 0.1585 'International Tables Vol C Tables 4.2.6.8 and 6.1.1.4'

loop_
_geom_angle_atom_site_label_1
_geom_angle_atom_site_label_2
_geom_angle_atom_site_label_3
_geom_angle
N5 C1 C6 122.3(3)
N5 C1 C2 116.5(3)
C6 C1 C2 121.2(3)
C1 C2 C3 111.2(3)
C1 C2 H2A 109.4
C3 C2 H2A 109.4
C1 C2 H2B 109.4
C3 C2 H2B 109.4
H2A C2 H2B 108.0
C4 C3 C2 108.6(4)
C4 C3 H3A 110.0
C2 C3 H3A 110.0
C4 C3 H3B 110.0
C2 C3 H3B 110.0
H3A C3 H3B 108.3
C5 C4 C3 111.3(3)
C5 C4 H4A 109.4
C3 C4 H4A 109.4
C5 C4 H4B 109.4
C3 C4 H4B 109.4
H4A C4 H4B 108.0
O3 C5 C6 122.6(4)
O3 C5 C4 119.6(3)
C6 C5 C4 117.9(3)
C1 C6 C5 119.7(3)
C1 C6 C7 120.3(3)
C5 C6 C7 119.8(3)
C13 C7 C8 110.2(3)
C13 C7 C6 113.6(3)
C8 C7 C6 107.5(3)
C13 C7 H7 108.5
C8 C7 H7 108.5
C6 C7 H7 108.5
C9 C8 C7 110.6(3)
C9 C8 H8A 109.5
C7 C8 H8A 109.5
C9 C8 H8B 109.5
C7 C8 H8B 109.5
H8A C8 H8B 108.1
N5 C9 C8 108.5(3)
N5 C9 C36 111.6(3)
C8 C9 C36 106.9(3)
N5 C9 C10 101.5(2)
C8 C9 C10 113.5(3)
C36 C9 C10 114.7(3)
C19 C10 C11 111.6(3)
C19 C10 C9 116.8(3)
C11 C10 C9 102.9(2)
C19 C10 H10 108.4
C11 C10 H10 108.4
C9 C10 H10 108.4
C25 C11 C12 112.3(3)
C25 C11 C10 116.8(3)
C12 C11 C10 103.4(3)
C25 C11 H11 108.0
C12 C11 H11 108.0
C10 C11 H11 108.0
N5 C12 C11 103.4(3)
N5 C12 C31 116.3(3)
C11 C12 C31 110.1(3)
N5 C12 H12 108.9
C11 C12 H12 108.9
C31 C12 H12 108.9
C14 C13 C18 118.7(4)
C14 C13 C7 119.2(3)
C18 C13 C7 122.1(3)
C13 C14 C15 119.9(4)
C13 C14 H14 120.1
C15 C14 H14 120.1
C16 C15 C14 119.4(4)
C16 C15 H15 120.3
C14 C15 H15 120.3
C15 C16 C17 121.7(4)
C15 C16 Cl4 119.6(4)
C17 C16 Cl4 118.7(4)
C16 C17 C18 118.8(4)
C16 C17 H17 120.6
C18 C17 H17 120.6
C17 C18 C13 121.2(4)
C17 C18 H18 119.4
C13 C18 H18 119.4
O4 C19 C20 120.5(3)
O4 C19 C10 121.2(3)
C20 C19 C10 118.3(3)
N7 C20 C21 123.0(4)
N7 C20 C19 117.9(3)
C21 C20 C19 119.1(4)
C22 C21 C20 117.5(6)
C22 C21 H21 121.2
C20 C21 H21 121.2
C23 C22 C21 119.6(5)
C23 C22 H22 120.2
C21 C22 H22 120.2
C24 C23 C22 118.6(5)
C24 C23 H23 120.7
C22 C23 H23 120.7
N7 C24 C23 124.2(6)
N7 C24 H24 117.9
C23 C24 H24 117.9
C26 C25 C30 117.5(3)
C26 C25 C11 121.0(3)
C30 C25 C11 121.5(3)
C25 C26 C27 121.8(4)
C25 C26 H26 119.1
C27 C26 H26 119.1
C28 C27 C26 119.3(4)
C28 C27 H27 120.3
C26 C27 H27 120.3
C27 C28 C29 121.1(4)
C27 C28 Cl2 120.3(3)
C29 C28 Cl2 118.5(3)
C28 C29 C30 118.5(4)
C28 C29 H29 120.8
C30 C29 H29 120.8
C29 C30 C25 121.7(4)
C29 C30 H30 119.1
C25 C30 H30 119.1
N8 C31 C32 122.5(4)
N8 C31 C12 117.3(3)
C32 C31 C12 120.1(4)
C31 C32 C33 119.1(5)
C31 C32 H32 120.4
C33 C32 H32 120.4
C34 C33 C32 120.3(5)
C34 C33 H33 119.8
C32 C33 H33 119.8
C33 C34 C35 117.8(4)
C33 C34 H34 121.1
C35 C34 H34 121.1
N8 C35 C34 123.5(5)
N8 C35 H35 118.2
C34 C35 H35 118.2
N6 C36 C37 123.0(3)
N6 C36 C9 113.8(3)
C37 C36 C9 122.6(3)
C36 C37 C38 118.2(4)
C36 C37 H37 120.9
C38 C37 H37 120.9
C39 C38 C37 119.5(5)
C39 C38 H38 120.3
C37 C38 H38 120.3
C40 C39 C38 118.0(4)
C40 C39 H39 121.0
C38 C39 H39 121.0
N6 C40 C39 124.6(5)
N6 C40 H40 117.7
C39 C40 H40 117.7
N1 C41 C46 122.1(3)
N1 C41 C42 116.5(3)
C46 C41 C42 121.4(3)
C41 C42 C43 111.9(3)
C41 C42 H42A 109.2
C43 C42 H42A 109.2
C41 C42 H42B 109.2
C43 C42 H42B 109.2
H42A C42 H42B 107.9
C44 C43 C42 108.1(3)
C44 C43 H43A 110.1
C42 C43 H43A 110.1
C44 C43 H43B 110.1
C42 C43 H43B 110.1
H43A C43 H43B 108.4
C45 C44 C43 111.5(3)
C45 C44 H44A 109.3
C43 C44 H44A 109.3
C45 C44 H44B 109.3
C43 C44 H44B 109.3
H44A C44 H44B 108.0
O1 C45 C46 121.9(3)
O1 C45 C44 120.3(3)
C46 C45 C44 117.8(3)
C41 C46 C45 119.4(3)
C41 C46 C47 121.5(3)
C45 C46 C47 118.9(3)
C46 C47 C53 113.0(3)
C46 C47 C48 108.0(3)
C53 C47 C48 110.6(3)
C46 C47 H47 108.4
C53 C47 H47 108.4
C48 C47 H47 108.4
C49 C48 C47 109.9(3)
C49 C48 H48A 109.7
C47 C48 H48A 109.7
C49 C48 H48B 109.7
C47 C48 H48B 109.7
H48A C48 H48B 108.2
N1 C49 C59 111.3(3)
N1 C49 C48 108.7(2)
C59 C49 C48 110.1(3)
N1 C49 C50 101.0(2)
C59 C49 C50 112.0(3)
C48 C49 C50 113.3(3)
C64 C50 C51 113.1(3)
C64 C50 C49 115.4(3)
C51 C50 C49 102.2(3)
C64 C50 H50 108.6
C51 C50 H50 108.6
C49 C50 H50 108.6
C70 C51 C50 116.8(3)
C70 C51 C52 115.0(3)
C50 C51 C52 101.5(3)
C70 C51 H51 107.6
C50 C51 H51 107.6
C52 C51 H51 107.6
N1 C52 C76 117.5(3)
N1 C52 C51 102.1(2)
C76 C52 C51 110.1(3)
N1 C52 H52 108.9
C76 C52 H52 108.9
C51 C52 H52 108.9
C58 C53 C54 117.4(3)
C58 C53 C47 120.5(3)
C54 C53 C47 122.0(3)
C55 C54 C53 121.8(3)
C55 C54 H54 119.1
C53 C54 H54 119.1
C54 C55 C56 119.6(4)
C54 C55 H55 120.2
C56 C55 H55 120.2
C57 C56 C55 120.1(3)
C57 C56 Cl1 119.4(3)
C55 C56 Cl1 120.5(3)
C56 C57 C58 119.1(3)
C56 C57 H57 120.5
C58 C57 H57 120.5
C53 C58 C57 121.9(4)
C53 C58 H58 119.1
C57 C58 H58 119.1
N3 C59 C60 122.1(3)
N3 C59 C49 114.5(3)
C60 C59 C49 123.4(3)
C61 C60 C59 118.6(4)
C61 C60 H60 120.7
C59 C60 H60 120.7
C62 C61 C60 119.5(4)
C62 C61 H61 120.3
C60 C61 H61 120.3
C61 C62 C63 118.4(4)
C61 C62 H62 120.8
C63 C62 H62 120.8
N3 C63 C62 123.9(4)
N3 C63 H63 118.0
C62 C63 H63 118.0
O2 C64 C65 119.9(3)
O2 C64 C50 122.1(3)
C65 C64 C50 117.8(3)
N2 C65 C66 123.1(4)
N2 C65 C64 117.1(3)
C66 C65 C64 119.7(4)
C67 C66 C65 118.2(5)
C67 C66 H66 120.9
C65 C66 H66 120.9
C68 C67 C66 119.7(5)
C68 C67 H67 120.2
C66 C67 H67 120.2
C69 C68 C67 118.1(5)
C69 C68 H68 120.9
C67 C68 H68 120.9
N2 C69 C68 123.4(5)
N2 C69 H69 118.3
C68 C69 H69 118.3
C71 C70 C75 116.8(3)
C71 C70 C51 123.0(3)
C75 C70 C51 120.2(3)
C70 C71 C72 121.5(4)
C70 C71 H71 119.2
C72 C71 H71 119.2
C73 C72 C71 119.9(4)
C73 C72 H72 120.0
C71 C72 H72 120.0
C72 C73 C74 119.6(4)
C72 C73 Cl3 121.5(4)
C74 C73 Cl3 119.0(3)
C75 C74 C73 119.8(4)
C75 C74 H74 120.1
C73 C74 H74 120.1
C74 C75 C70 122.5(4)
C74 C75 H75 118.8
C70 C75 H75 118.8
N4 C76 C77 122.7(3)
N4 C76 C52 118.1(3)
C77 C76 C52 119.0(3)
C76 C77 C78 118.5(4)
C76 C77 H77 120.7
C78 C77 H77 120.7
C79 C78 C77 119.4(4)
C79 C78 H78 120.3
C77 C78 H78 120.3
C80 C79 C78 117.9(4)
C80 C79 H79 121.1
C78 C79 H79 121.1
C79 C80 N4 125.2(5)
C79 C80 H80 117.4
N4 C80 H80 117.4
O5 C86 C87 105.1(12)
O5 C86 H86A 110.7
C87 C86 H86A 110.7
O5 C86 H86B 110.7
C87 C86 H86B 110.7
H86A C86 H86B 108.8
C86 C87 H87A 109.5
C86 C87 H87B 109.5
H87A C87 H87B 109.5
C86 C87 H87C 109.5
H87A C87 H87C 109.5
H87B C87 H87C 109.5
O5 C86' C87' 101.4(9)
O5 C86' H86C 111.5
C87' C86' H86C 111.5
O5 C86' H86D 111.5
C87' C86' H86D 111.5
H86C C86' H86D 109.3
C86' C87' H87D 109.5
C86' C87' H87E 109.5
H87D C87' H87E 109.5
C86' C87' H87F 109.5
H87D C87' H87F 109.5
H87E C87' H87F 109.5
C41 N1 C52 125.1(3)
C41 N1 C49 119.3(3)
C52 N1 C49 112.6(2)
C65 N2 C69 117.5(4)
C59 N3 C63 117.6(3)
C76 N4 C80 116.2(4)
C1 N5 C12 123.8(3)
C1 N5 C9 120.1(3)
C12 N5 C9 112.6(3)
C36 N6 C40 116.6(4)
C20 N7 C24 117.0(4)
C31 N8 C35 116.7(4)
C86' O5 C86 43.0(8)

loop_
_geom_bond_atom_site_label_1
_geom_bond_atom_site_label_2
_geom_bond_distance
C1 N5 1.369(4)
C1 C6 1.369(5)
C1 C2 1.494(5)
C2 C3 1.508(6)
C2 H2A 0.9700
C2 H2B 0.9700
C3 C4 1.506(6)
C3 H3A 0.9700
C3 H3B 0.9700
C4 C5 1.501(6)
C4 H4A 0.9700
C4 H4B 0.9700
C5 O3 1.232(4)
C5 C6 1.441(5)
C6 C7 1.527(5)
C7 C13 1.511(5)
C7 C8 1.524(5)
C7 H7 0.9800
C8 C9 1.522(5)
C8 H8A 0.9700
C8 H8B 0.9700
C9 N5 1.487(4)
C9 C36 1.540(5)
C9 C10 1.556(5)
C10 C19 1.521(5)
C10 C11 1.535(5)
C10 H10 0.9800
C11 C25 1.509(5)
C11 C12 1.525(5)
C11 H11 0.9800
C12 N5 1.478(4)
C12 C31 1.525(5)
C12 H12 0.9800
C13 C14 1.382(5)
C13 C18 1.382(5)
C14 C15 1.403(6)
C14 H14 0.9300
C15 C16 1.351(7)
C15 H15 0.9300
C16 C17 1.371(6)
C16 Cl4 1.753(4)
C17 C18 1.380(6)
C17 H17 0.9300
C18 H18 0.9300
C19 O4 1.206(4)
C19 C20 1.506(5)
C20 N7 1.323(5)
C20 C21 1.385(6)
C21 C22 1.382(9)
C21 H21 0.9300
C22 C23 1.362(10)
C22 H22 0.9300
C23 C24 1.341(8)
C23 H23 0.9300
C24 N7 1.339(5)
C24 H24 0.9300
C25 C26 1.375(5)
C25 C30 1.391(5)
C26 C27 1.376(6)
C26 H26 0.9300
C27 C28 1.367(6)
C27 H27 0.9300
C28 C29 1.378(6)
C28 Cl2 1.744(4)
C29 C30 1.382(5)
C29 H29 0.9300
C30 H30 0.9300
C31 N8 1.319(5)
C31 C32 1.357(5)
C32 C33 1.377(6)
C32 H32 0.9300
C33 C34 1.321(8)
C33 H33 0.9300
C34 C35 1.375(7)
C34 H34 0.9300
C35 N8 1.352(6)
C35 H35 0.9300
C36 N6 1.333(5)
C36 C37 1.369(5)
C37 C38 1.380(6)
C37 H37 0.9300
C38 C39 1.364(7)
C38 H38 0.9300
C39 C40 1.348(7)
C39 H39 0.9300
C40 N6 1.335(5)
C40 H40 0.9300
C41 N1 1.358(4)
C41 C46 1.378(5)
C41 C42 1.501(5)
C42 C43 1.521(5)
C42 H42A 0.9700
C42 H42B 0.9700
C43 C44 1.514(5)
C43 H43A 0.9700
C43 H43B 0.9700
C44 C45 1.505(5)
C44 H44A 0.9700
C44 H44B 0.9700
C45 O1 1.234(4)
C45 C46 1.444(5)
C46 C47 1.513(4)
C47 C53 1.520(5)
C47 C48 1.535(5)
C47 H47 0.9800
C48 C49 1.522(4)
C48 H48A 0.9700
C48 H48B 0.9700
C49 N1 1.493(4)
C49 C59 1.521(4)
C49 C50 1.558(5)
C50 C64 1.509(5)
C50 C51 1.531(5)
C50 H50 0.9800
C51 C70 1.492(5)
C51 C52 1.538(5)
C51 H51 0.9800
C52 N1 1.467(4)
C52 C76 1.513(5)
C52 H52 0.9800
C53 C58 1.372(5)
C53 C54 1.385(5)
C54 C55 1.366(5)
C54 H54 0.9300
C55 C56 1.382(5)
C55 H55 0.9300
C56 C57 1.369(6)
C56 Cl1 1.742(4)
C57 C58 1.388(5)
C57 H57 0.9300
C58 H58 0.9300
C59 N3 1.333(4)
C59 C60 1.383(5)
C60 C61 1.379(5)
C60 H60 0.9300
C61 C62 1.360(6)
C61 H61 0.9300
C62 C63 1.360(6)
C62 H62 0.9300
C63 N3 1.334(5)
C63 H63 0.9300
C64 O2 1.207(4)
C64 C65 1.495(5)
C65 N2 1.328(5)
C65 C66 1.386(6)
C66 C67 1.377(7)
C66 H66 0.9300
C67 C68 1.377(8)
C67 H67 0.9300
C68 C69 1.373(8)
C68 H68 0.9300
C69 N2 1.346(5)
C69 H69 0.9300
C70 C71 1.379(5)
C70 C75 1.382(5)
C71 C72 1.390(6)
C71 H71 0.9300
C72 C73 1.365(6)
C72 H72 0.9300
C73 C74 1.377(6)
C73 Cl3 1.728(4)
C74 C75 1.366(5)
C74 H74 0.9300
C75 H75 0.9300
C76 N4 1.325(5)
C76 C77 1.377(5)
C77 C78 1.391(6)
C77 H77 0.9300
C78 C79 1.352(7)
C78 H78 0.9300
C79 C80 1.349(7)
C79 H79 0.9300
C80 N4 1.349(5)
C80 H80 0.9300
C86 O5 1.443(9)
C86 C87 1.651(10)
C86 H86A 0.9700
C86 H86B 0.9700
C87 H87A 0.9600
C87 H87B 0.9600
C87 H87C 0.9600
C86' O5 1.358(8)
C86' C87' 1.626(9)
C86' H86C 0.9700
C86' H86D 0.9700
C87' H87D 0.9600
C87' H87E 0.9600
C87' H87F 0.9600
